data_2015052
loop_
_publ_author_name
'Portilla, Jaime'
'Quiroga, Jairo'
'Cobo, Justo'
'Low, John N.'
'Glidewell, Christopher'

_publ_section_title
;Hydrogen-bonded chains in isostructural
 5-methyl-2-(4-methylphenyl)-7,8-dihydro-6<i>H</i>-cyclopenta[<i>g</i>]pyrazolo[1,5-<i>a</i>]pyrimidine,
 2-(4-chlorophenyl)-5-methyl-7,8-dihydro-6<i>H</i>-cyclopenta[<i>g</i>]pyrazolo[1,5-<i>a</i>]pyrimidine
 and
 2-(4-bromophenyl)-5-methyl-7,8-dihydro-6<i>H</i>-cyclopenta[<i>g</i>]pyrazolo[1,5-<i>a</i>]pyrimidine,
 and sheets of \p-stacked hydrogen-bonded chains in
 2-(4-methoxyphenyl)-5-methyl-7,8-dihydro-6<i>H</i>-cyclopenta[<i>g</i>]pyrazolo[1,5-<i>a</i>]pyrimidine
;
_journal_issue 7
_journal_name_full 'Acta Crystallographica Section C'
_journal_page_first o452
_journal_page_last o456
_journal_paper_doi 10.1107/S0108270105016720
_journal_volume 61
_journal_year 2005
_chemical_formula_iupac 'C16 H14 Cl N3'
_chemical_formula_moiety 'C16 H14 Cl N3'
_chemical_formula_sum 'C16 H14 Cl N3'
_chemical_formula_weight 283.75
_chemical_name_systematic
;
2-(4-chlorophenyl)-5-methyl-7,8-dihydro-6H-
cyclopenta[g]pyrazolo[1,5-a]pyrimidine
;
_space_group_IT_number 14
_symmetry_cell_setting monoclinic
_symmetry_space_group_name_Hall '-P 2ybc'
_symmetry_space_group_name_H-M 'P 1 21/c 1'
_atom_sites_solution_hydrogens geom
_atom_sites_solution_primary direct
_atom_sites_solution_secondary difmap
_cell_angle_alpha 90.00
_cell_angle_beta 106.980(6)
_cell_angle_gamma 90.00
_cell_formula_units_Z 4
_cell_length_a 13.6800(11)
_cell_length_b 6.6669(6)
_cell_length_c 15.2010(16)
_cell_measurement_reflns_used 3040
_cell_measurement_temperature 120(2)
_cell_measurement_theta_max 27.62
_cell_measurement_theta_min 3.36
_cell_volume 1325.9(2)
_computing_cell_refinement 'DENZO (Otwinowski & Minor, 1997) and COLLECT'
_computing_data_collection 'COLLECT (Hooft, 1999)'
_computing_data_reduction 'DENZO and COLLECT'
_computing_molecular_graphics 'PLATON (Spek, 2003)'
_computing_publication_material 'SHELXL97 and PRPKAPPA (Ferguson, 1999)'
_computing_structure_refinement 'OSCAIL (McArdle, 2003) and SHELXL97 (Sheldrick, 1997)'
_computing_structure_solution 'WinGX (Farrugia, 1999) and SIR92 (Altomare <i>et al.</i>, 1993)'
_diffrn_ambient_temperature 120(2)
_diffrn_detector_area_resol_mean 9.091
_diffrn_measured_fraction_theta_full 0.997
_diffrn_measured_fraction_theta_max 0.987
_diffrn_measurement_device_type 'Nonius KappaCCD'
_diffrn_measurement_method '\f & \w scans'
_diffrn_radiation_monochromator graphite
_diffrn_radiation_source 'Bruker-Nonius FR91 rotating anode'
_diffrn_radiation_type 'Mo K\a'
_diffrn_radiation_wavelength 0.71073
_diffrn_reflns_av_R_equivalents 0.0719
_diffrn_reflns_av_sigmaI/netI 0.0700
_diffrn_reflns_limit_h_max 17
_diffrn_reflns_limit_h_min -16
_diffrn_reflns_limit_k_max 8
_diffrn_reflns_limit_k_min -8
_diffrn_reflns_limit_l_max 19
_diffrn_reflns_limit_l_min -17
_diffrn_reflns_number 14750
_diffrn_reflns_theta_full 26.50
_diffrn_reflns_theta_max 27.62
_diffrn_reflns_theta_min 3.36
_diffrn_standards_decay_% nil
_exptl_absorpt_coefficient_mu 0.280
_exptl_absorpt_correction_T_max 0.992
_exptl_absorpt_correction_T_min 0.922
_exptl_absorpt_correction_type multi-scan
_exptl_absorpt_process_details '(SADABS; Sheldrick, 2003)'
_exptl_crystal_colour colourless
_exptl_crystal_density_diffrn 1.421
_exptl_crystal_density_method 'not measured'
_exptl_crystal_description plate
_exptl_crystal_F_000 592
_exptl_crystal_size_max 0.34
_exptl_crystal_size_mid 0.18
_exptl_crystal_size_min 0.03
_refine_diff_density_max 0.379
_refine_diff_density_min -0.494
_refine_ls_extinction_method none
_refine_ls_goodness_of_fit_ref 1.032
_refine_ls_hydrogen_treatment constr
_refine_ls_matrix_type full
_refine_ls_number_parameters 182
_refine_ls_number_reflns 3040
_refine_ls_number_restraints 0
_refine_ls_restrained_S_all 1.032
_refine_ls_R_factor_all 0.0959
_refine_ls_R_factor_gt 0.0558
_refine_ls_shift/su_max 0.000
_refine_ls_shift/su_mean 0.000
_refine_ls_structure_factor_coef Fsqd
_refine_ls_weighting_details 'w=1/[\s^2^(Fo^2^)+(0.0726P)^2^+0.3419P] where P=(Fo^2^+2Fc^2^)/3'
_refine_ls_weighting_scheme calc
_refine_ls_wR_factor_gt 0.1245
_refine_ls_wR_factor_ref 0.1405
_reflns_number_gt 2060
_reflns_number_total 3040
_reflns_threshold_expression I>2\s(I)
_cod_data_source_file sk1849.cif
_cod_data_source_block II
_cod_original_sg_symbol_H-M 'P 21/c'
_cod_database_code 2015052

loop_
_symmetry_equiv_pos_as_xyz
'x, y, z'
'-x, y+1/2, -z+1/2'
'-x, -y, -z'
'x, -y-1/2, z-1/2'

loop_
_atom_site_label
_atom_site_fract_x
_atom_site_fract_y
_atom_site_fract_z
_atom_site_U_iso_or_equiv
_atom_site_adp_type
_atom_site_calc_flag
_atom_site_refinement_flags
_atom_site_occupancy
_atom_site_disorder_assembly
_atom_site_disorder_group
_atom_site_type_symbol
Cl24 0.46187(4) 1.29423(9) 0.06360(4) 0.0324(2) Uani d . 1 . . Cl
N1 0.28435(13) 0.4384(3) 0.19754(13) 0.0230(4) Uani d . 1 . . N
N4 0.04453(13) 0.1925(3) 0.10474(13) 0.0253(5) Uani d . 1 . . N
N8B 0.21315(13) 0.2947(3) 0.19358(13) 0.0213(4) Uani d . 1 . . N
C2 0.23879(16) 0.5622(3) 0.12731(15) 0.0218(5) Uani d . 1 . . C
C3 0.13983(16) 0.4982(4) 0.07837(16) 0.0252(5) Uani d . 1 . . C
C3A 0.12360(16) 0.3240(3) 0.12111(15) 0.0226(5) Uani d . 1 . . C
C5 0.05428(17) 0.0352(3) 0.16026(17) 0.0256(5) Uani d . 1 . . C
C5A 0.14297(16) 0.0047(3) 0.23560(16) 0.0236(5) Uani d . 1 . . C
C6 0.16917(17) -0.1605(4) 0.30626(17) 0.0278(6) Uani d . 1 . . C
C7 0.2702(2) -0.0880(5) 0.3741(2) 0.0533(9) Uani d . 1 . . C
C8 0.31289(17) 0.0810(4) 0.32808(17) 0.0284(6) Uani d . 1 . . C
C8A 0.22232(16) 0.1356(4) 0.24982(16) 0.0236(5) Uani d . 1 . . C
C21 0.29402(16) 0.7402(3) 0.11099(15) 0.0222(5) Uani d . 1 . . C
C22 0.24311(16) 0.8927(3) 0.05310(16) 0.0237(5) Uani d . 1 . . C
C23 0.29389(16) 1.0622(4) 0.03824(16) 0.0258(5) Uani d . 1 . . C
C24 0.39768(17) 1.0795(3) 0.08118(16) 0.0244(5) Uani d . 1 . . C
C25 0.45133(17) 0.9302(4) 0.13841(16) 0.0267(5) Uani d . 1 . . C
C26 0.39875(17) 0.7617(4) 0.15286(16) 0.0255(5) Uani d . 1 . . C
C51 -0.03146(18) -0.1142(4) 0.14149(18) 0.0320(6) Uani d . 1 . . C
H3 0.0938 0.5616 0.0267 0.030 Uiso calc R 1 . . H
H22 0.1720 0.8798 0.0232 0.028 Uiso calc R 1 . . H
H23 0.2580 1.1658 -0.0010 0.031 Uiso calc R 1 . . H
H25 0.5227 0.9428 0.1672 0.032 Uiso calc R 1 . . H
H26 0.4348 0.6585 0.1922 0.031 Uiso calc R 1 . . H
H6A 0.1786 -0.2900 0.2779 0.033 Uiso calc R 1 . . H
H6B 0.1153 -0.1760 0.3373 0.033 Uiso calc R 1 . . H
H7A 0.2578 -0.0385 0.4314 0.064 Uiso calc R 1 . . H
H7B 0.3197 -0.2001 0.3902 0.064 Uiso calc R 1 . . H
H8A 0.3362 0.1957 0.3704 0.034 Uiso calc R 1 . . H
H8B 0.3702 0.0335 0.3061 0.034 Uiso calc R 1 . . H
H51A -0.0815 -0.0717 0.1726 0.048 Uiso calc R 1 . . H
H51B -0.0042 -0.2462 0.1646 0.048 Uiso calc R 1 . . H
H51C -0.0647 -0.1222 0.0751 0.048 Uiso calc R 1 . . H

loop_
_atom_site_aniso_label
_atom_site_aniso_U_11
_atom_site_aniso_U_22
_atom_site_aniso_U_33
_atom_site_aniso_U_12
_atom_site_aniso_U_13
_atom_site_aniso_U_23
Cl24 0.0293(3) 0.0289(4) 0.0364(4) -0.0089(3) 0.0054(3) 0.0011(3)
N1 0.0214(9) 0.0211(10) 0.0248(10) -0.0003(8) 0.0040(8) 0.0008(8)
N4 0.0190(9) 0.0258(11) 0.0295(11) -0.0006(8) 0.0046(8) 0.0033(9)
N8B 0.0190(9) 0.0224(10) 0.0213(10) -0.0008(8) 0.0040(7) 0.0002(8)
C2 0.0219(11) 0.0220(12) 0.0205(12) 0.0020(9) 0.0049(9) -0.0019(10)
C3 0.0215(12) 0.0268(13) 0.0253(13) 0.0020(10) 0.0037(9) 0.0033(11)
C3A 0.0184(11) 0.0230(13) 0.0249(12) 0.0017(9) 0.0040(9) -0.0010(10)
C5 0.0233(12) 0.0247(13) 0.0293(13) 0.0031(10) 0.0085(10) -0.0003(11)
C5A 0.0240(12) 0.0216(12) 0.0266(13) 0.0025(10) 0.0095(10) 0.0016(10)
C6 0.0273(12) 0.0268(13) 0.0310(14) 0.0031(10) 0.0114(10) 0.0065(11)
C7 0.0346(15) 0.060(2) 0.055(2) -0.0107(14) -0.0031(13) 0.0317(17)
C8 0.0226(11) 0.0326(14) 0.0272(13) 0.0009(10) 0.0029(9) 0.0073(11)
C8A 0.0219(11) 0.0250(12) 0.0242(13) 0.0042(9) 0.0074(9) 0.0007(10)
C21 0.0217(11) 0.0237(12) 0.0206(12) 0.0003(9) 0.0053(9) -0.0018(9)
C22 0.0191(11) 0.0264(13) 0.0243(12) -0.0007(9) 0.0044(9) -0.0016(10)
C23 0.0259(12) 0.0226(13) 0.0275(13) 0.0030(10) 0.0057(10) 0.0016(10)
C24 0.0250(12) 0.0222(12) 0.0271(13) -0.0048(10) 0.0095(10) -0.0046(10)
C25 0.0229(12) 0.0281(13) 0.0254(13) -0.0014(10) 0.0013(9) -0.0037(10)
C26 0.0231(12) 0.0261(13) 0.0251(13) 0.0027(9) 0.0033(9) 0.0000(10)
C51 0.0250(12) 0.0286(14) 0.0389(15) -0.0041(10) 0.0038(10) 0.0057(12)

loop_
_atom_type_symbol
_atom_type_description
_atom_type_scat_dispersion_real
_atom_type_scat_dispersion_imag
_atom_type_scat_source
C C 0.0033 0.0016 'International Tables Vol C Tables 4.2.6.8 and 6.1.1.4'
H H 0.0000 0.0000 'International Tables Vol C Tables 4.2.6.8 and 6.1.1.4'
N N 0.0061 0.0033 'International Tables Vol C Tables 4.2.6.8 and 6.1.1.4'
Cl Cl 0.1484 0.1585 'International Tables Vol C Tables 4.2.6.8 and 6.1.1.4'

loop_
_geom_angle_atom_site_label_1
_geom_angle_atom_site_label_2
_geom_angle_atom_site_label_3
_geom_angle
_geom_angle_publ_flag
C2 N1 N8B 103.73(17) no
N1 C2 C3 112.5(2) no
N1 C2 C21 119.15(18) no
C3 C2 C21 128.3(2) no
C22 C21 C26 118.1(2) no
C22 C21 C2 120.72(19) no
C26 C21 C2 121.2(2) no
C25 C26 C21 121.5(2) no
C25 C26 H26 119.2 no
C21 C26 H26 119.2 no
C24 C25 C26 118.6(2) no
C24 C25 H25 120.7 no
C26 C25 H25 120.7 no
C23 C24 C25 121.3(2) no
C23 C24 Cl24 119.37(18) no
C25 C24 Cl24 119.33(17) no
C22 C23 C24 119.2(2) no
C22 C23 H23 120.4 no
C24 C23 H23 120.4 no
C23 C22 C21 121.3(2) no
C23 C22 H22 119.4 no
C21 C22 H22 119.4 no
C3A C3 C2 105.58(19) no
C3A C3 H3 127.2 no
C2 C3 H3 127.2 no
N4 C3A C3 133.3(2) no
N4 C3A N8B 121.4(2) no
C3 C3A N8B 105.28(19) no
C5 N4 C3A 117.82(19) no
N4 C5 C5A 122.0(2) no
N4 C5 C51 118.4(2) no
C5A C5 C51 119.7(2) no
C5 C51 H51A 109.5 no
C5 C51 H51B 109.5 no
H51A C51 H51B 109.5 no
C5 C51 H51C 109.5 no
H51A C51 H51C 109.5 no
H51B C51 H51C 109.5 no
C8A C5A C5 119.4(2) no
C8A C5A C6 110.07(19) no
C5 C5A C6 130.5(2) no
C5A C6 C7 103.2(2) no
C5A C6 H6A 111.1 no
C7 C6 H6A 111.1 no
C5A C6 H6B 111.1 no
C7 C6 H6B 111.1 no
H6A C6 H6B 109.1 no
C8 C7 C6 108.2(2) no
C8 C7 H7A 110.1 no
C6 C7 H7A 110.1 no
C8 C7 H7B 110.1 no
C6 C7 H7B 110.1 no
H7A C7 H7B 108.4 no
C8A C8 C7 101.85(19) no
C8A C8 H8A 111.4 no
C7 C8 H8A 111.4 no
C8A C8 H8B 111.4 no
C7 C8 H8B 111.4 no
H8A C8 H8B 109.3 no
N8B C8A C5A 118.9(2) no
N8B C8A C8 127.0(2) no
C5A C8A C8 114.1(2) no
C8A N8B N1 126.65(18) no
C8A N8B C3A 120.49(19) no
N1 N8B C3A 112.85(18) no

loop_
_geom_bond_atom_site_label_1
_geom_bond_atom_site_label_2
_geom_bond_site_symmetry_2
_geom_bond_distance
_geom_bond_publ_flag
N1 C2 . 1.349(3) no
N1 N8B . 1.355(3) no
C2 C3 . 1.407(3) no
C2 C21 . 1.466(3) no
C21 C22 . 1.391(3) no
C21 C26 . 1.395(3) no
C26 C25 . 1.385(3) no
C26 H26 . 0.95 no
C25 C24 . 1.384(3) no
C25 H25 . 0.95 no
C24 C23 . 1.383(3) no
C24 Cl24 . 1.740(2) no
C23 C22 . 1.379(3) no
C23 H23 . 0.95 no
C22 H22 . 0.95 no
C3 C3A . 1.380(3) no
C3 H3 . 0.95 no
C3A N4 . 1.358(3) no
C3A N8B . 1.401(3) no
N4 C5 . 1.328(3) no
C5 C5A . 1.419(3) no
C5 C51 . 1.501(3) no
C51 H51A . 0.98 no
C51 H51B . 0.98 no
C51 H51C . 0.98 no
C5A C8A . 1.360(3) no
C5A C6 . 1.507(3) no
C6 C7 . 1.541(4) no
C6 H6A . 0.99 no
C6 H6B . 0.99 no
C7 C8 . 1.530(4) no
C7 H7A . 0.99 no
C7 H7B . 0.99 no
C8 C8A . 1.491(3) no
C8 H8A . 0.99 no
C8 H8B . 0.99 no
C8A N8B . 1.345(3) no

loop_
_geom_hbond_atom_site_label_D
_geom_hbond_atom_site_label_H
_geom_hbond_atom_site_label_A
_geom_hbond_site_symmetry_A
_geom_hbond_distance_DH
_geom_hbond_distance_HA
_geom_hbond_distance_DA
_geom_hbond_angle_DHA
_geom_hbond_publ_flag
C6 H6A Cg 1_545 0.99 2.87 3.820(3) 160 no

loop_
_geom_torsion_atom_site_label_1
_geom_torsion_atom_site_label_2
_geom_torsion_atom_site_label_3
_geom_torsion_atom_site_label_4
_geom_torsion
_geom_torsion_publ_flag
N8B N1 C2 C3 -0.4(2) no
N8B N1 C2 C21 179.24(19) no
N1 C2 C21 C22 -166.2(2) no
C3 C2 C21 C22 13.5(4) no
N1 C2 C21 C26 13.8(3) no
C3 C2 C21 C26 -166.5(2) no
C22 C21 C26 C25 0.5(4) no
C2 C21 C26 C25 -179.5(2) no
C21 C26 C25 C24 0.2(4) no
C26 C25 C24 C23 -0.6(4) no
C26 C25 C24 Cl24 178.95(18) no
C25 C24 C23 C22 0.1(4) no
Cl24 C24 C23 C22 -179.35(18) no
C24 C23 C22 C21 0.6(4) no
C26 C21 C22 C23 -1.0(4) no
C2 C21 C22 C23 179.0(2) no
N1 C2 C3 C3A -0.1(3) no
C21 C2 C3 C3A -179.7(2) no
C2 C3 C3A N4 -178.6(2) no
C2 C3 C3A N8B 0.5(2) no
C3 C3A N4 C5 179.5(3) no
N8B C3A N4 C5 0.5(3) no
C3A N4 C5 C5A 1.2(3) no
C3A N4 C5 C51 -178.5(2) no
N4 C5 C5A C8A -2.6(4) no
C51 C5 C5A C8A 177.0(2) no
N4 C5 C5A C6 179.7(2) no
C51 C5 C5A C6 -0.7(4) no
C8A C5A C6 C7 8.7(3) no
C5 C5A C6 C7 -173.4(3) no
C5A C6 C7 C8 -15.2(3) no
C6 C7 C8 C8A 15.6(3) no
C5 C5A C8A N8B 2.2(3) no
C6 C5A C8A N8B -179.7(2) no
C5 C5A C8A C8 -176.9(2) no
C6 C5A C8A C8 1.2(3) no
C7 C8 C8A N8B 170.4(3) no
C7 C8 C8A C5A -10.6(3) no
C5A C8A N8B N1 -179.6(2) no
C8 C8A N8B N1 -0.7(4) no
C5A C8A N8B C3A -0.5(3) no
C8 C8A N8B C3A 178.4(2) no
C2 N1 N8B C8A 180.0(2) no
C2 N1 N8B C3A 0.8(2) no
N4 C3A N8B C8A -0.9(3) no
C3 C3A N8B C8A 179.9(2) no
N4 C3A N8B N1 178.3(2) no
C3 C3A N8B N1 -0.9(3) no

loop_
_cod_related_entry_id
_cod_related_entry_database
_cod_related_entry_code
1 ChemSpider 21133784
